data_7221961
loop_
_publ_author_name
'Jia, Lina'
'Zhang, Qi'
'Wang, Jian-Rong'
'Mei, Xuefeng'

_publ_section_title
;
 Versatile solid modifications of icariin: structure, properties and form
 transformation
;
_journal_issue 39
_journal_name_full CrystEngComm
_journal_page_first 7500
_journal_paper_doi 10.1039/C5CE01422K
_journal_volume 17
_journal_year 2015
_chemical_absolute_configuration ad
_chemical_formula_sum 'C35 H46 O16'
_chemical_formula_weight 722.72
_chemical_name_common Icariin
_chemical_name_systematic
; 
 ? 
;
_space_group_IT_number 19
_symmetry_cell_setting orthorhombic
_symmetry_space_group_name_Hall 'P 2ac 2ab'
_symmetry_space_group_name_H-M 'P 21 21 21'
_atom_sites_solution_hydrogens geom
_atom_sites_solution_primary direct
_atom_sites_solution_secondary difmap
_audit_creation_method SHELXL-97
_audit_update_record
;
2015-07-17 deposited with the CCDC.
2015-08-30 downloaded from the CCDC.
;
_cell_angle_alpha 90.00
_cell_angle_beta 90.00
_cell_angle_gamma 90.00
_cell_formula_units_Z 8
_cell_length_a 9.8220(8)
_cell_length_b 22.9864(17)
_cell_length_c 31.274(3)
_cell_measurement_temperature 296(2)
_cell_volume 7060.8(10)
_computing_cell_refinement 'Bruker SAINT'
_computing_data_collection 'Bruker APEX2'
_computing_data_reduction 'Bruker SAINT'
_computing_molecular_graphics 'Bruker SHELXTL'
_computing_publication_material 'Bruker SHELXTL'
_computing_structure_refinement 'SHELXL-97 (Sheldrick, 2008)'
_computing_structure_solution 'SHELXS-97 (Sheldrick, 2008)'
_diffrn_ambient_temperature 296(2)
_diffrn_measured_fraction_theta_full 0.983
_diffrn_measured_fraction_theta_max 0.983
_diffrn_measurement_device_type 'Bruker APXII-CCD'
_diffrn_measurement_method '\f and \w scans'
_diffrn_radiation_monochromator graphite
_diffrn_radiation_source 'fine-focus sealed tube'
_diffrn_radiation_type MoK\a
_diffrn_radiation_wavelength 0.71073
_diffrn_reflns_av_R_equivalents 0.0604
_diffrn_reflns_av_sigmaI/netI 0.1211
_diffrn_reflns_limit_h_max 12
_diffrn_reflns_limit_h_min -12
_diffrn_reflns_limit_k_max 28
_diffrn_reflns_limit_k_min -29
_diffrn_reflns_limit_l_max 29
_diffrn_reflns_limit_l_min -40
_diffrn_reflns_number 35870
_diffrn_reflns_theta_full 27.58
_diffrn_reflns_theta_max 27.58
_diffrn_reflns_theta_min 1.10
_exptl_absorpt_coefficient_mu 0.108
_exptl_crystal_colour yellow
_exptl_crystal_density_diffrn 1.360
_exptl_crystal_density_method 'not measured'
_exptl_crystal_description prism
_exptl_crystal_F_000 3072
_exptl_crystal_size_max 0.2
_exptl_crystal_size_mid 0.15
_exptl_crystal_size_min 0.1
_refine_diff_density_max 0.282
_refine_diff_density_min -0.400
_refine_diff_density_rms 0.071
_refine_ls_abs_structure_details 'Flack H D (1983), Acta Cryst. A39, 876-881'
_refine_ls_abs_structure_Flack -0.2(10)
_refine_ls_extinction_method none
_refine_ls_goodness_of_fit_ref 0.985
_refine_ls_hydrogen_treatment mixed
_refine_ls_matrix_type full
_refine_ls_number_parameters 931
_refine_ls_number_reflns 15238
_refine_ls_number_restraints 1345
_refine_ls_restrained_S_all 0.978
_refine_ls_R_factor_all 0.1603
_refine_ls_R_factor_gt 0.0676
_refine_ls_shift/su_max 0.064
_refine_ls_shift/su_mean 0.002
_refine_ls_structure_factor_coef Fsqd
_refine_ls_weighting_details 'calc w=1/[\s^2^(Fo^2^)+(0.0796P)^2^+0.0200P] where P=(Fo^2^+2Fc^2^)/3'
_refine_ls_weighting_scheme calc
_refine_ls_wR_factor_gt 0.1352
_refine_ls_wR_factor_ref 0.1743
_reflns_number_gt 7695
_reflns_number_total 15238
_reflns_threshold_expression >2sigma(I)
_cod_data_source_file c5ce01422k2.cif
_cod_data_source_block mo_2014450_0m
_cod_depositor_comments 'Adding full bibliography for 7221958--7221966.cif.'
_cod_original_cell_volume 7060.9(10)
_cod_database_code 7221961

loop_
_symmetry_equiv_pos_as_xyz
'x, y, z'
'-x+1/2, -y, z+1/2'
'x+1/2, -y+1/2, -z'
'-x, y+1/2, -z+1/2'

loop_
_atom_site_label
_atom_site_type_symbol
_atom_site_fract_x
_atom_site_fract_y
_atom_site_fract_z
_atom_site_U_iso_or_equiv
_atom_site_adp_type
_atom_site_occupancy
_atom_site_symmetry_multiplicity
_atom_site_calc_flag
_atom_site_refinement_flags
O6A O 0.0559(3) 0.94735(12) 0.92598(9) 0.0386(7) Uani 1 1 d .
O5A O -0.0955(3) 0.94612(11) 0.86761(9) 0.0366(7) Uani 1 1 d .
O10A O 0.2010(3) 0.77898(11) 0.67628(8) 0.0338(7) Uani 1 1 d .
O11A O 0.2704(3) 0.83191(11) 0.61818(8) 0.0329(7) Uani 1 1 d .
O12A O 0.2234(3) 0.88178(13) 0.53661(10) 0.0551(9) Uani 1 1 d .
H6 H 0.2001 0.9100 0.5223 0.083 Uiso 1 1 calc R
O7A O -0.2092(4) 0.97271(16) 1.00735(10) 0.0644(10) Uani 1 1 d .
H2 H -0.1738 0.9560 1.0277 0.097 Uiso 1 1 calc R
O2A O 0.0724(4) 0.98875(12) 0.80227(9) 0.0519(9) Uani 1 1 d .
O3A O 0.2259(4) 0.96968(12) 0.73659(10) 0.0656(11) Uani 1 1 d .
H1 H 0.1950 0.9881 0.7569 0.098 Uiso 1 1 calc R
O14A O 0.4729(4) 0.68966(11) 0.56985(9) 0.0436(8) Uani 1 1 d .
H14B H 0.4891 0.6977 0.5448 0.065 Uiso 1 1 calc R
O15A O 0.3762(3) 0.68833(11) 0.65493(8) 0.0384(8) Uani 1 1 d .
H9 H 0.4526 0.6761 0.6493 0.058 Uiso 1 1 calc R
O1A O -0.0400(3) 0.81846(11) 0.80144(8) 0.0353(7) Uani 1 1 d .
O4A O -0.4061(4) 0.72440(15) 0.94782(12) 0.0736(11) Uani 1 1 d .
O9A O 0.0331(3) 1.07222(11) 0.92246(9) 0.0398(8) Uani 1 1 d .
H9A H 0.0884 1.0791 0.9035 0.060 Uiso 1 1 calc R
O8A O -0.2358(3) 1.07283(13) 0.95549(9) 0.0478(8) Uani 1 1 d .
H3 H -0.2036 1.1007 0.9427 0.072 Uiso 1 1 calc R
O4 O 0.1191(5) 0.71886(16) 0.92909(13) 0.0866(14) Uani 1 1 d .
O1 O 0.4943(3) 0.81574(11) 0.78787(8) 0.0360(7) Uani 1 1 d .
O10 O 0.7447(3) 0.77104(11) 0.66638(8) 0.0371(8) Uani 1 1 d .
O11 O 0.7953(3) 0.82772(11) 0.60855(8) 0.0339(7) Uani 1 1 d .
O3 O 0.7706(4) 0.96379(12) 0.72480(10) 0.0609(11) Uani 1 1 d .
H1A H 0.7366 0.9828 0.7442 0.091 Uiso 1 1 calc R
O5 O 0.4242(3) 0.94670(11) 0.84897(8) 0.0371(7) Uani 1 1 d .
O6 O 0.5263(3) 0.96010(11) 0.91538(8) 0.0342(7) Uani 1 1 d .
O7 O 0.2647(3) 1.04915(13) 0.96760(9) 0.0435(8) Uani 1 1 d .
H7 H 0.2053 1.0651 0.9634 0.065 Uiso 1 1 d R
O8 O 0.3302(3) 1.11927(11) 0.89235(9) 0.0420(8) Uani 1 1 d .
H3A H 0.3279 1.1336 0.9164 0.063 Uiso 1 1 calc R
O9 O 0.6011(3) 1.07646(11) 0.88272(9) 0.0339(7) Uani 1 1 d .
H4A H 0.5802 1.0973 0.9030 0.051 Uiso 1 1 calc R
O2 O 0.6033(4) 0.98606(12) 0.78635(10) 0.0553(10) Uani 1 1 d .
O15 O 0.9182(3) 0.68288(12) 0.63606(8) 0.0446(8) Uani 1 1 d .
H4 H 0.8629 0.6762 0.6551 0.067 Uiso 1 1 calc R
O14 O 0.9889(4) 0.69028(11) 0.54988(9) 0.0544(10) Uani 1 1 d .
H8A H 0.9417 0.6640 0.5595 0.082 Uiso 1 1 calc R
O13 O 1.0200(4) 0.80773(13) 0.51631(8) 0.0452(8) Uani 1 1 d .
H13B H 1.0814 0.8268 0.5272 0.068 Uiso 1 1 calc R
C27 C 0.0534(6) 0.9072(2) 0.99568(16) 0.0650(15) Uani 1 1 d U
H27C H 0.1228 0.9342 1.0042 0.098 Uiso 1 1 calc R
H27B H 0.0952 0.8725 0.9848 0.098 Uiso 1 1 calc R
H27A H -0.0022 0.8976 1.0199 0.098 Uiso 1 1 calc R
C26 C -0.0347(5) 0.93452(18) 0.96101(14) 0.0414(11) Uani 1 1 d U
H26 H -0.1030 0.9062 0.9516 0.050 Uiso 1 1 calc R
C22 C 0.0045(5) 0.97943(17) 0.89205(13) 0.0362(10) Uani 1 1 d U
H22 H 0.0796 0.9906 0.8731 0.043 Uiso 1 1 calc R
C2 C -0.0445(4) 0.91112(17) 0.83543(12) 0.0323(9) Uani 1 1 d U
C3 C 0.0398(5) 0.93550(17) 0.80321(13) 0.0356(10) Uani 1 1 d U
C9 C 0.0883(5) 0.89613(17) 0.77079(13) 0.0342(9) Uani 1 1 d U
C4 C 0.1784(5) 0.91398(18) 0.73795(14) 0.0403(10) Uani 1 1 d U
C5 C 0.2178(5) 0.87533(18) 0.70625(14) 0.0402(10) Uani 1 1 d U
H5 H 0.2758 0.8872 0.6844 0.048 Uiso 1 1 calc R
C6 C 0.1698(5) 0.81915(17) 0.70766(13) 0.0344(9) Uani 1 1 d U
C28 C 0.3104(5) 0.78913(17) 0.64797(12) 0.0314(9) Uani 1 1 d U
H28 H 0.3909 0.8021 0.6638 0.038 Uiso 1 1 calc R
C32 C 0.3799(5) 0.84612(17) 0.58966(12) 0.0334(10) Uani 1 1 d U
H32 H 0.4589 0.8580 0.6067 0.040 Uiso 1 1 calc R
C33 C 0.3345(5) 0.89726(17) 0.56283(13) 0.0379(11) Uani 1 1 d U
H33A H 0.3083 0.9292 0.5814 0.046 Uiso 1 1 calc R
H33B H 0.4096 0.9103 0.5451 0.046 Uiso 1 1 calc R
C25 C -0.1072(5) 0.98934(19) 0.97774(13) 0.0382(10) Uani 1 1 d U
H25 H -0.0412 1.0152 0.9916 0.046 Uiso 1 1 calc R
C31 C 0.4181(4) 0.79228(16) 0.56375(12) 0.0287(9) Uani 1 1 d U
H31 H 0.3391 0.7810 0.5465 0.034 Uiso 1 1 calc R
C30 C 0.4529(4) 0.74193(16) 0.59358(12) 0.0311(10) Uani 1 1 d U
H30 H 0.5368 0.7512 0.6091 0.037 Uiso 1 1 calc R
C29 C 0.3399(5) 0.73271(16) 0.62509(12) 0.0300(9) Uani 1 1 d U
H29 H 0.2581 0.7205 0.6096 0.036 Uiso 1 1 calc R
C7 C 0.0833(4) 0.79783(16) 0.73917(13) 0.0324(9) Uani 1 1 d U
C16 C 0.0427(5) 0.73454(16) 0.74083(14) 0.0371(10) Uani 1 1 d U
H16A H -0.0390 0.7304 0.7580 0.045 Uiso 1 1 calc R
H16B H 0.0224 0.7210 0.7122 0.045 Uiso 1 1 calc R
C17 C 0.1534(5) 0.69842(18) 0.75946(15) 0.0451(11) Uani 1 1 d U
H17 H 0.1991 0.7147 0.7826 0.054 Uiso 1 1 calc R
C18 C 0.1963(5) 0.64546(19) 0.74737(15) 0.0456(12) Uani 1 1 d U
C20 C 0.3095(7) 0.6156(2) 0.7706(2) 0.0839(19) Uani 1 1 d U
H20C H 0.2741 0.5825 0.7857 0.126 Uiso 1 1 calc R
H20B H 0.3502 0.6421 0.7905 0.126 Uiso 1 1 calc R
H20A H 0.3769 0.6029 0.7504 0.126 Uiso 1 1 calc R
C19 C 0.1344(6) 0.6107(2) 0.71239(17) 0.0641(15) Uani 1 1 d U
H19A H 0.0734 0.6348 0.6962 0.096 Uiso 1 1 calc R
H19B H 0.0849 0.5786 0.7244 0.096 Uiso 1 1 calc R
H19C H 0.2049 0.5962 0.6940 0.096 Uiso 1 1 calc R
C8 C 0.0453(4) 0.83791(17) 0.77014(12) 0.0314(9) Uani 1 1 d U
C1 C -0.0822(5) 0.85454(18) 0.83443(12) 0.0331(9) Uani 1 1 d U
C10 C -0.1695(5) 0.82191(17) 0.86447(13) 0.0360(9) Uani 1 1 d U
C15 C -0.2668(5) 0.84900(19) 0.88953(13) 0.0398(10) Uani 1 1 d U
H15 H -0.2782 0.8891 0.8874 0.048 Uiso 1 1 calc R
C14 C -0.3475(5) 0.81795(19) 0.91765(14) 0.0442(11) Uani 1 1 d U
H14 H -0.4124 0.8373 0.9340 0.053 Uiso 1 1 calc R
C13 C -0.3325(5) 0.7588(2) 0.92164(15) 0.0475(12) Uani 1 1 d U
C21 C -0.5048(7) 0.7523(2) 0.97496(18) 0.0777(18) Uani 1 1 d U
H21B H -0.5716 0.7716 0.9576 0.117 Uiso 1 1 calc R
H21C H -0.4600 0.7802 0.9929 0.117 Uiso 1 1 calc R
H21A H -0.5488 0.7236 0.9925 0.117 Uiso 1 1 calc R
C12 C -0.2368(5) 0.7314(2) 0.89647(16) 0.0551(12) Uani 1 1 d U
H12 H -0.2266 0.6913 0.8985 0.066 Uiso 1 1 calc R
C11 C -0.1571(5) 0.7616(2) 0.86877(15) 0.0495(11) Uani 1 1 d U
H11 H -0.0932 0.7418 0.8524 0.059 Uiso 1 1 calc R
C23 C -0.0697(4) 1.03360(17) 0.90649(13) 0.0323(10) Uani 1 1 d U
H23 H -0.1151 1.0516 0.8819 0.039 Uiso 1 1 calc R
C24 C -0.1732(4) 1.02021(17) 0.94046(13) 0.0340(10) Uani 1 1 d U
H24 H -0.2436 0.9949 0.9283 0.041 Uiso 1 1 calc R
C21A C 0.1342(9) 0.6574(3) 0.9310(2) 0.127(3) Uani 1 1 d U
H21E H 0.1350 0.6418 0.9025 0.191 Uiso 1 1 calc R
H21F H 0.0596 0.6409 0.9466 0.191 Uiso 1 1 calc R
H21D H 0.2182 0.6479 0.9450 0.191 Uiso 1 1 calc R
C13A C 0.2012(6) 0.7492(2) 0.90187(15) 0.0512(12) Uani 1 1 d U
C14A C 0.1809(5) 0.8078(2) 0.90051(14) 0.0469(11) Uani 1 1 d U
H14A H 0.1139 0.8245 0.9175 0.056 Uiso 1 1 calc R
C15A C 0.2582(5) 0.84238(19) 0.87432(13) 0.0408(10) Uani 1 1 d U
H15A H 0.2417 0.8822 0.8735 0.049 Uiso 1 1 calc R
C10A C 0.3612(5) 0.81880(17) 0.84888(12) 0.0337(9) Uani 1 1 d U
C1A C 0.4464(4) 0.85257(17) 0.81935(12) 0.0318(9) Uani 1 1 d U
C8A C 0.5832(4) 0.83482(17) 0.75737(12) 0.0321(9) Uani 1 1 d U
C7A C 0.6232(4) 0.79291(16) 0.72815(12) 0.0313(9) Uani 1 1 d U
C6A C 0.7134(5) 0.81239(17) 0.69672(13) 0.0322(9) Uani 1 1 d U
C28A C 0.8453(5) 0.78308(16) 0.63597(12) 0.0320(9) Uani 1 1 d U
H28A H 0.9297 0.7955 0.6500 0.038 Uiso 1 1 calc R
C32A C 0.8949(5) 0.84467(16) 0.57759(12) 0.0306(9) Uani 1 1 d U
H32A H 0.9793 0.8553 0.5924 0.037 Uiso 1 1 calc R
C31A C 0.9228(5) 0.79268(17) 0.54806(12) 0.0314(9) Uani 1 1 d U
H31A H 0.8376 0.7821 0.5338 0.038 Uiso 1 1 calc R
C33A C 0.8372(5) 0.89821(19) 0.55547(14) 0.0446(12) Uani 1 1 d U
H33C H 0.8233 0.9287 0.5765 0.054 Uiso 1 1 calc R
H33D H 0.9026 0.9123 0.5347 0.054 Uiso 1 1 calc R
C5A C 0.7655(5) 0.86914(17) 0.69527(13) 0.0390(10) Uani 1 1 d U
H36 H 0.8282 0.8801 0.6745 0.047 Uiso 1 1 calc R
C4A C 0.7204(5) 0.90833(18) 0.72585(13) 0.0404(10) Uani 1 1 d U
C9A C 0.6257(5) 0.89252(17) 0.75715(13) 0.0350(10) Uani 1 1 d U
C2A C 0.4795(5) 0.90888(17) 0.81886(13) 0.0343(9) Uani 1 1 d U
C22A C 0.5227(4) 0.98004(16) 0.87352(12) 0.0307(9) Uani 1 1 d U
H22A H 0.6129 0.9744 0.8608 0.037 Uiso 1 1 calc R
C26A C 0.4076(5) 0.97270(17) 0.94075(12) 0.0330(10) Uani 1 1 d U
H26A H 0.3288 0.9522 0.9288 0.040 Uiso 1 1 calc R
C25A C 0.3794(4) 1.03797(17) 0.94125(12) 0.0312(9) Uani 1 1 d U
H25A H 0.4586 1.0579 0.9535 0.037 Uiso 1 1 calc R
C24A C 0.3603(4) 1.05874(17) 0.89554(13) 0.0305(10) Uani 1 1 d U
H24A H 0.2828 1.0374 0.8835 0.037 Uiso 1 1 calc R
C23A C 0.4837(4) 1.04390(16) 0.86899(13) 0.0292(9) Uani 1 1 d U
H23A H 0.4649 1.0525 0.8389 0.035 Uiso 1 1 calc R
C27A C 0.4396(5) 0.9486(2) 0.98516(14) 0.0541(14) Uani 1 1 d U
H27F H 0.5232 0.9652 0.9953 0.081 Uiso 1 1 calc R
H27E H 0.4486 0.9070 0.9836 0.081 Uiso 1 1 calc R
H27D H 0.3671 0.9583 1.0044 0.081 Uiso 1 1 calc R
C3A C 0.5695(5) 0.93325(18) 0.78719(13) 0.0368(10) Uani 1 1 d U
C12A C 0.3052(5) 0.7242(2) 0.87802(15) 0.0496(11) Uani 1 1 d U
H12A H 0.3227 0.6845 0.8800 0.059 Uiso 1 1 calc R
C11A C 0.3819(5) 0.75860(19) 0.85151(14) 0.0437(11) Uani 1 1 d U
H11A H 0.4494 0.7415 0.8348 0.052 Uiso 1 1 calc R
C16A C 0.5795(5) 0.73032(16) 0.73229(13) 0.0344(10) Uani 1 1 d U
H16C H 0.4840 0.7289 0.7401 0.041 Uiso 1 1 calc R
H16D H 0.5898 0.7111 0.7049 0.041 Uiso 1 1 calc R
C17A C 0.6612(5) 0.69873(17) 0.76511(13) 0.0383(10) Uani 1 1 d U
H17A H 0.6729 0.7174 0.7912 0.046 Uiso 1 1 calc R
C18A C 0.7190(5) 0.64683(19) 0.76095(14) 0.0424(11) Uani 1 1 d U
C19A C 0.7085(7) 0.6101(2) 0.72159(17) 0.0724(17) Uani 1 1 d U
H19D H 0.6695 0.6326 0.6988 0.109 Uiso 1 1 calc R
H19E H 0.6517 0.5770 0.7273 0.109 Uiso 1 1 calc R
H19F H 0.7976 0.5971 0.7134 0.109 Uiso 1 1 calc R
C20A C 0.8014(7) 0.6199(2) 0.79662(18) 0.0737(17) Uani 1 1 d U
H20D H 0.7915 0.6428 0.8221 0.111 Uiso 1 1 calc R
H20F H 0.8957 0.6187 0.7885 0.111 Uiso 1 1 calc R
H20E H 0.7696 0.5811 0.8019 0.111 Uiso 1 1 calc R
C29A C 0.8691(4) 0.72842(16) 0.60989(12) 0.0284(9) Uani 1 1 d U
H29A H 0.7827 0.7163 0.5970 0.034 Uiso 1 1 calc R
C30A C 0.9692(5) 0.74157(16) 0.57467(12) 0.0329(10) Uani 1 1 d U
H30A H 1.0564 0.7518 0.5879 0.039 Uiso 1 1 calc R
O2S O 1.1369(7) 0.5060(3) 0.85496(18) 0.147(2) Uani 1 1 d .
H1S H 1.1639 0.4938 0.8318 0.221 Uiso 1 1 calc R
C34A C 0.9939(13) 0.5017(5) 0.8567(4) 0.187(4) Uani 1 1 d U
H34C H 0.9568 0.5230 0.8326 0.224 Uiso 1 1 calc R
H34D H 0.9696 0.4611 0.8528 0.224 Uiso 1 1 calc R
C35A C 0.9292(12) 0.5217(5) 0.8938(3) 0.195(5) Uani 1 1 d U
H35F H 0.8997 0.5611 0.8896 0.293 Uiso 1 1 calc R
H35D H 0.9917 0.5201 0.9174 0.293 Uiso 1 1 calc R
H35E H 0.8518 0.4976 0.8999 0.293 Uiso 1 1 calc R
O1S O 0.3550(8) 0.5342(4) 0.90587(19) 0.195(4) Uani 1 1 d .
H3S H 0.2926 0.5438 0.8899 0.293 Uiso 1 1 calc R
C34 C 0.4702(14) 0.5387(7) 0.8857(4) 0.233(6) Uani 1 1 d DU
H34A H 0.5403 0.5332 0.9071 0.280 Uiso 1 1 calc R
H34B H 0.4765 0.5789 0.8766 0.280 Uiso 1 1 calc R
C35 C 0.5123(13) 0.5043(6) 0.8492(3) 0.230(6) Uani 1 1 d DU
H35B H 0.4642 0.4679 0.8492 0.345 Uiso 1 1 calc R
H35C H 0.6084 0.4971 0.8508 0.345 Uiso 1 1 calc R
H35A H 0.4921 0.5251 0.8233 0.345 Uiso 1 1 calc R
O13A O 0.5276(3) 0.80419(12) 0.53573(9) 0.0462(8) Uani 1 1 d .
H13 H 0.5465 0.7748 0.5222 0.069 Uiso 1 1 calc R
O12 O 0.7138(3) 0.88668(14) 0.53480(10) 0.0548(9) Uani 1 1 d .
H12B H 0.6576 0.8755 0.5524 0.082 Uiso 1 1 calc R

loop_
_atom_site_aniso_label
_atom_site_aniso_U_11
_atom_site_aniso_U_22
_atom_site_aniso_U_33
_atom_site_aniso_U_23
_atom_site_aniso_U_13
_atom_site_aniso_U_12
O6A 0.0394(19) 0.0337(16) 0.0425(18) -0.0044(14) -0.0002(16) 0.0074(15)
O5A 0.0386(18) 0.0311(16) 0.0401(17) -0.0171(14) 0.0066(15) -0.0045(14)
O10A 0.0453(19) 0.0262(15) 0.0298(16) -0.0063(13) 0.0099(15) -0.0025(14)
O11A 0.0399(18) 0.0300(15) 0.0289(15) 0.0049(12) 0.0038(14) 0.0091(14)
O12A 0.046(2) 0.054(2) 0.065(2) 0.0341(18) -0.0193(19) -0.0114(18)
O7A 0.062(2) 0.089(3) 0.043(2) 0.0136(19) 0.0143(19) -0.003(2)
O2A 0.083(3) 0.0232(17) 0.0492(19) -0.0074(14) 0.0212(19) -0.0049(17)
O3A 0.108(3) 0.0287(18) 0.060(2) -0.0118(16) 0.037(2) -0.024(2)
O14A 0.069(2) 0.0324(16) 0.0291(16) 0.0015(13) 0.0135(17) 0.0169(17)
O15A 0.048(2) 0.0287(15) 0.0385(17) 0.0031(13) 0.0004(15) 0.0128(15)
O1A 0.0492(19) 0.0258(15) 0.0309(16) -0.0075(13) 0.0064(15) -0.0030(15)
O4A 0.084(3) 0.057(2) 0.079(3) 0.011(2) 0.038(2) -0.005(2)
O9A 0.0298(16) 0.0348(17) 0.0548(19) -0.0077(14) 0.0035(16) -0.0095(14)
O8A 0.050(2) 0.051(2) 0.0424(18) -0.0144(15) 0.0031(16) 0.0136(17)
O4 0.116(4) 0.053(2) 0.091(3) 0.009(2) 0.065(3) -0.014(2)
O1 0.052(2) 0.0264(15) 0.0294(15) -0.0062(13) 0.0158(15) -0.0053(15)
O10 0.054(2) 0.0285(16) 0.0284(16) -0.0087(13) 0.0184(15) -0.0090(15)
O11 0.0403(18) 0.0307(16) 0.0306(16) 0.0059(13) 0.0070(14) 0.0051(14)
O3 0.102(3) 0.0250(17) 0.055(2) -0.0107(15) 0.034(2) -0.0188(19)
O5 0.0397(19) 0.0343(16) 0.0372(17) -0.0113(14) 0.0045(15) -0.0003(15)
O6 0.0386(18) 0.0323(16) 0.0316(16) 0.0009(13) 0.0048(14) 0.0069(14)
O7 0.0341(18) 0.0533(19) 0.0431(18) -0.0186(15) 0.0055(15) 0.0135(16)
O8 0.048(2) 0.0245(16) 0.0537(19) -0.0105(14) -0.0023(16) 0.0139(15)
O9 0.0304(16) 0.0299(15) 0.0413(17) -0.0074(13) -0.0002(14) -0.0018(14)
O2 0.091(3) 0.0220(17) 0.053(2) -0.0102(14) 0.024(2) -0.0081(17)
O15 0.070(2) 0.0369(17) 0.0269(15) 0.0112(13) 0.0102(16) 0.0078(17)
O14 0.093(3) 0.0226(15) 0.0474(19) -0.0007(14) 0.0304(19) 0.0055(18)
O13 0.064(2) 0.0416(19) 0.0298(16) -0.0035(14) 0.0110(16) -0.0222(17)
C27 0.087(4) 0.055(3) 0.054(3) 0.009(3) 0.003(3) 0.021(3)
C26 0.049(2) 0.034(2) 0.041(2) -0.0066(19) -0.001(2) 0.000(2)
C22 0.039(2) 0.033(2) 0.037(2) -0.0082(18) 0.0025(19) -0.0039(19)
C2 0.041(2) 0.0268(18) 0.0293(18) -0.0080(16) 0.0038(18) 0.0020(18)
C3 0.048(2) 0.024(2) 0.034(2) -0.0057(17) 0.0032(19) 0.0005(19)
C9 0.045(2) 0.0268(19) 0.0306(19) -0.0021(17) 0.0065(19) 0.0003(18)
C4 0.057(2) 0.027(2) 0.037(2) 0.0003(18) 0.005(2) -0.005(2)
C5 0.054(2) 0.031(2) 0.035(2) -0.0049(18) 0.009(2) -0.003(2)
C6 0.045(2) 0.0267(19) 0.032(2) -0.0082(17) 0.0028(18) 0.0025(18)
C28 0.041(2) 0.0274(19) 0.0259(19) -0.0019(16) 0.0017(18) -0.0004(18)
C32 0.041(2) 0.028(2) 0.031(2) -0.0004(18) -0.004(2) 0.0000(19)
C33 0.048(3) 0.027(2) 0.039(2) 0.0089(19) 0.002(2) -0.002(2)
C25 0.040(3) 0.041(2) 0.033(2) -0.0017(19) 0.002(2) 0.000(2)
C31 0.038(2) 0.027(2) 0.0204(19) -0.0021(16) 0.0017(19) -0.0014(19)
C30 0.036(2) 0.031(2) 0.026(2) -0.0058(17) 0.0006(19) 0.0059(19)
C29 0.040(2) 0.025(2) 0.025(2) 0.0023(17) -0.0002(19) 0.0034(19)
C7 0.043(2) 0.0244(18) 0.0301(18) -0.0038(16) 0.0022(18) 0.0000(17)
C16 0.045(2) 0.029(2) 0.037(2) -0.0061(18) 0.007(2) -0.002(2)
C17 0.059(3) 0.032(2) 0.044(2) -0.0027(19) -0.006(2) -0.004(2)
C18 0.052(3) 0.032(2) 0.053(3) 0.005(2) -0.003(2) 0.000(2)
C20 0.095(5) 0.048(3) 0.109(5) 0.007(3) -0.022(4) 0.014(3)
C19 0.082(4) 0.041(3) 0.070(3) -0.020(3) 0.000(3) 0.006(3)
C8 0.038(2) 0.0264(18) 0.0299(18) 0.0009(16) 0.0019(18) -0.0022(18)
C1 0.040(2) 0.0294(18) 0.0297(18) -0.0053(16) 0.0049(17) 0.0016(17)
C10 0.041(2) 0.030(2) 0.037(2) -0.0063(17) 0.0081(19) -0.0037(19)
C15 0.044(2) 0.034(2) 0.041(2) -0.0047(18) 0.006(2) -0.001(2)
C14 0.051(2) 0.042(2) 0.040(2) -0.007(2) 0.010(2) -0.001(2)
C13 0.056(3) 0.041(2) 0.045(2) 0.000(2) 0.016(2) -0.007(2)
C21 0.079(4) 0.087(4) 0.067(4) 0.013(3) 0.023(3) -0.011(4)
C12 0.066(3) 0.037(2) 0.063(3) 0.002(2) 0.019(2) 0.001(2)
C11 0.057(2) 0.039(2) 0.052(2) -0.003(2) 0.017(2) 0.001(2)
C23 0.036(2) 0.026(2) 0.035(2) -0.0091(17) -0.0040(19) -0.0022(19)
C24 0.032(2) 0.034(2) 0.036(2) -0.0100(19) 0.003(2) -0.001(2)
C21A 0.184(7) 0.071(5) 0.127(5) 0.007(4) 0.084(5) -0.020(5)
C13A 0.063(3) 0.045(2) 0.045(2) -0.002(2) 0.022(2) -0.008(2)
C14A 0.053(2) 0.045(2) 0.043(2) -0.0025(19) 0.019(2) -0.003(2)
C15A 0.049(2) 0.034(2) 0.039(2) -0.0096(18) 0.007(2) -0.0010(19)
C10A 0.043(2) 0.028(2) 0.0300(19) -0.0048(17) 0.0049(19) -0.0031(19)
C1A 0.042(2) 0.0269(18) 0.0267(18) -0.0045(16) 0.0060(18) -0.0005(18)
C8A 0.041(2) 0.0270(18) 0.0280(18) -0.0011(16) 0.0036(18) -0.0052(18)
C7A 0.042(2) 0.0241(18) 0.0283(18) -0.0015(16) 0.0012(17) -0.0013(17)
C6A 0.045(2) 0.0258(19) 0.0260(19) -0.0044(16) 0.0073(18) -0.0009(18)
C28A 0.043(2) 0.0272(19) 0.0258(19) 0.0016(17) -0.0013(19) -0.0039(19)
C32A 0.040(2) 0.024(2) 0.0271(19) 0.0024(17) -0.0022(19) -0.0036(19)
C31A 0.039(2) 0.032(2) 0.0229(19) 0.0016(17) 0.0020(19) -0.0082(19)
C33A 0.058(3) 0.036(2) 0.039(2) 0.007(2) 0.001(2) -0.006(2)
C5A 0.053(3) 0.032(2) 0.032(2) 0.0005(18) 0.014(2) -0.006(2)
C4A 0.058(2) 0.028(2) 0.035(2) -0.0023(18) 0.007(2) -0.006(2)
C9A 0.051(2) 0.027(2) 0.0268(19) -0.0037(17) 0.0054(19) -0.0012(19)
C2A 0.044(2) 0.0283(19) 0.0301(19) -0.0075(17) 0.0051(18) -0.0018(19)
C22A 0.035(2) 0.0283(19) 0.029(2) -0.0075(16) 0.0008(18) -0.0036(18)
C26A 0.033(2) 0.033(2) 0.032(2) -0.0047(18) 0.004(2) 0.000(2)
C25A 0.030(2) 0.033(2) 0.031(2) -0.0083(18) 0.0034(19) 0.0020(19)
C24A 0.028(2) 0.024(2) 0.040(2) -0.0059(18) -0.0017(19) 0.0034(18)
C23A 0.038(2) 0.0216(19) 0.0281(19) -0.0060(16) -0.0004(18) 0.0005(18)
C27A 0.057(3) 0.061(3) 0.044(3) 0.013(2) 0.012(3) 0.012(3)
C3A 0.050(2) 0.029(2) 0.032(2) -0.0051(17) 0.0054(19) -0.0002(19)
C12A 0.064(3) 0.037(2) 0.047(2) -0.003(2) 0.018(2) -0.004(2)
C11A 0.055(3) 0.035(2) 0.041(2) -0.0056(19) 0.016(2) 0.000(2)
C16A 0.045(2) 0.025(2) 0.033(2) -0.0020(17) 0.007(2) -0.0024(19)
C17A 0.056(3) 0.028(2) 0.030(2) -0.0013(18) 0.000(2) -0.004(2)
C18A 0.054(3) 0.030(2) 0.043(2) 0.001(2) -0.002(2) -0.004(2)
C19A 0.107(4) 0.041(3) 0.069(4) -0.006(3) -0.006(3) 0.026(3)
C20A 0.096(4) 0.053(3) 0.073(4) 0.009(3) -0.019(3) 0.012(3)
C29A 0.035(2) 0.025(2) 0.0243(19) 0.0022(17) 0.0013(18) -0.0043(18)
C30A 0.046(2) 0.027(2) 0.025(2) -0.0038(17) 0.0053(19) -0.001(2)
O2S 0.151(6) 0.186(6) 0.106(4) -0.027(4) 0.038(4) -0.019(5)
C34A 0.173(9) 0.241(10) 0.147(8) -0.027(8) -0.026(8) 0.083(9)
C35A 0.179(10) 0.242(11) 0.166(9) -0.015(9) 0.028(8) 0.071(9)
O1S 0.152(6) 0.338(11) 0.096(4) -0.018(6) 0.016(4) -0.072(7)
C34 0.163(10) 0.385(17) 0.151(11) -0.064(11) 0.003(9) 0.084(12)
C35 0.191(11) 0.319(16) 0.180(11) 0.013(10) -0.042(10) 0.086(11)
O13A 0.064(2) 0.0411(18) 0.0336(17) -0.0068(14) 0.0163(17) -0.0006(17)
O12 0.043(2) 0.063(2) 0.059(2) 0.0268(18) -0.0037(18) -0.0024(19)

loop_
_atom_type_symbol
_atom_type_description
_atom_type_scat_dispersion_real
_atom_type_scat_dispersion_imag
_atom_type_scat_source
C C 0.0033 0.0016 'International Tables Vol C Tables 4.2.6.8 and 6.1.1.4'
H H 0.0000 0.0000 'International Tables Vol C Tables 4.2.6.8 and 6.1.1.4'
O O 0.0106 0.0060 'International Tables Vol C Tables 4.2.6.8 and 6.1.1.4'

loop_
_geom_angle_atom_site_label_1
_geom_angle_atom_site_label_2
_geom_angle_atom_site_label_3
_geom_angle
C22 O6A C26 117.7(3)
C2 O5A C22 116.2(3)
C6 O10A C28 120.3(3)
C28 O11A C32 111.1(3)
C33 O12A H6 109.5
C25 O7A H2 109.5
C4 O3A H1 109.5
C30 O14A H14B 109.5
C29 O15A H9 109.5
C8 O1A C1 121.4(3)
C13 O4A C21 117.3(4)
C23 O9A H9A 109.5
C24 O8A H3 109.5
C13A O4 C21A 118.1(4)
C8A O1 C1A 121.3(3)
C6A O10 C28A 119.3(3)
C28A O11 C32A 111.6(3)
C4A O3 H1A 109.5
C2A O5 C22A 115.3(3)
C22A O6 C26A 115.7(3)
C25A O7 H7 130.3
C24A O8 H3A 109.5
C23A O9 H4A 109.5
C29A O15 H4 109.5
C30A O14 H8A 109.5
C31A O13 H13B 109.5
C26 C27 H27C 109.5
C26 C27 H27B 109.5
H27C C27 H27B 109.5
C26 C27 H27A 109.5
H27C C27 H27A 109.5
H27B C27 H27A 109.5
O6A C26 C27 105.9(4)
O6A C26 C25 112.1(3)
C27 C26 C25 111.0(4)
O6A C26 H26 109.2
C27 C26 H26 109.2
C25 C26 H26 109.2
O6A C22 O5A 111.5(3)
O6A C22 C23 112.6(3)
O5A C22 C23 105.3(3)
O6A C22 H22 109.1
O5A C22 H22 109.1
C23 C22 H22 109.1
C1 C2 O5A 118.5(4)
C1 C2 C3 121.5(4)
O5A C2 C3 119.9(3)
O2A C3 C2 123.1(4)
O2A C3 C9 120.5(4)
C2 C3 C9 116.4(4)
C8 C9 C4 117.0(4)
C8 C9 C3 120.7(4)
C4 C9 C3 122.3(4)
O3A C4 C5 119.0(4)
O3A C4 C9 120.6(4)
C5 C4 C9 120.5(4)
C6 C5 C4 118.9(4)
C6 C5 H5 120.6
C4 C5 H5 120.6
C5 C6 O10A 121.9(4)
C5 C6 C7 124.3(4)
O10A C6 C7 113.8(3)
O10A C28 O11A 108.5(3)
O10A C28 C29 107.6(3)
O11A C28 C29 109.9(3)
O10A C28 H28 110.3
O11A C28 H28 110.3
C29 C28 H28 110.3
O11A C32 C33 107.5(3)
O11A C32 C31 109.3(3)
C33 C32 C31 114.1(3)
O11A C32 H32 108.6
C33 C32 H32 108.6
C31 C32 H32 108.6
O12A C33 C32 110.8(3)
O12A C33 H33A 109.5
C32 C33 H33A 109.5
O12A C33 H33B 109.5
C32 C33 H33B 109.5
H33A C33 H33B 108.1
O7A C25 C24 109.1(4)
O7A C25 C26 109.2(4)
C24 C25 C26 108.7(3)
O7A C25 H25 109.9
C24 C25 H25 109.9
C26 C25 H25 109.9
O13A C31 C30 110.8(3)
O13A C31 C32 111.0(3)
C30 C31 C32 110.2(3)
O13A C31 H31 108.2
C30 C31 H31 108.2
C32 C31 H31 108.2
O14A C30 C29 108.9(3)
O14A C30 C31 110.6(3)
C29 C30 C31 110.1(3)
O14A C30 H30 109.1
C29 C30 H30 109.1
C31 C30 H30 109.1
O15A C29 C30 110.2(3)
O15A C29 C28 110.6(3)
C30 C29 C28 109.4(3)
O15A C29 H29 108.8
C30 C29 H29 108.8
C28 C29 H29 108.8
C8 C7 C6 115.2(4)
C8 C7 C16 123.0(4)
C6 C7 C16 121.7(4)
C17 C16 C7 111.0(4)
C17 C16 H16A 109.4
C7 C16 H16A 109.4
C17 C16 H16B 109.4
C7 C16 H16B 109.4
H16A C16 H16B 108.0
C18 C17 C16 128.7(4)
C18 C17 H17 115.7
C16 C17 H17 115.7
C17 C18 C19 124.6(5)
C17 C18 C20 120.9(5)
C19 C18 C20 114.5(4)
C18 C20 H20C 109.5
C18 C20 H20B 109.5
H20C C20 H20B 109.5
C18 C20 H20A 109.5
H20C C20 H20A 109.5
H20B C20 H20A 109.5
C18 C19 H19A 109.5
C18 C19 H19B 109.5
H19A C19 H19B 109.5
C18 C19 H19C 109.5
H19A C19 H19C 109.5
H19B C19 H19C 109.5
O1A C8 C7 116.6(3)
O1A C8 C9 119.2(3)
C7 C8 C9 124.2(4)
C2 C1 O1A 120.7(4)
C2 C1 C10 129.2(4)
O1A C1 C10 110.1(3)
C15 C10 C11 116.9(4)
C15 C10 C1 122.2(4)
C11 C10 C1 120.9(4)
C10 C15 C14 121.6(4)
C10 C15 H15 119.2
C14 C15 H15 119.2
C13 C14 C15 120.5(4)
C13 C14 H14 119.8
C15 C14 H14 119.8
O4A C13 C14 125.4(4)
O4A C13 C12 116.3(4)
C14 C13 C12 118.3(4)
O4A C21 H21B 109.5
O4A C21 H21C 109.5
H21B C21 H21C 109.5
O4A C21 H21A 109.5
H21B C21 H21A 109.5
H21C C21 H21A 109.5
C11 C12 C13 121.6(5)
C11 C12 H12 119.2
C13 C12 H12 119.2
C12 C11 C10 121.1(4)
C12 C11 H11 119.4
C10 C11 H11 119.4
O9A C23 C24 110.9(3)
O9A C23 C22 105.9(3)
C24 C23 C22 111.6(3)
O9A C23 H23 109.4
C24 C23 H23 109.4
C22 C23 H23 109.4
O8A C24 C23 110.4(3)
O8A C24 C25 109.1(3)
C23 C24 C25 110.6(4)
O8A C24 H24 108.9
C23 C24 H24 108.9
C25 C24 H24 108.9
O4 C21A H21E 109.5
O4 C21A H21F 109.5
H21E C21A H21F 109.5
O4 C21A H21D 109.5
H21E C21A H21D 109.5
H21F C21A H21D 109.5
O4 C13A C14A 116.0(4)
O4 C13A C12A 124.0(4)
C14A C13A C12A 119.9(4)
C15A C14A C13A 120.8(4)
C15A C14A H14A 119.6
C13A C14A H14A 119.6
C14A C15A C10A 121.1(4)
C14A C15A H15A 119.5
C10A C15A H15A 119.5
C11A C10A C15A 117.1(4)
C11A C10A C1A 118.5(4)
C15A C10A C1A 124.5(4)
C2A C1A O1 120.2(4)
C2A C1A C10A 131.2(4)
O1 C1A C10A 108.6(3)
O1 C8A C7A 114.8(3)
O1 C8A C9A 120.1(3)
C7A C8A C9A 125.1(4)
C8A C7A C6A 114.9(4)
C8A C7A C16A 121.8(4)
C6A C7A C16A 123.2(4)
O10 C6A C7A 113.9(3)
O10 C6A C5A 122.5(4)
C7A C6A C5A 123.6(4)
O10 C28A O11 107.9(3)
O10 C28A C29A 108.1(3)
O11 C28A C29A 109.0(3)
O10 C28A H28A 110.6
O11 C28A H28A 110.6
C29A C28A H28A 110.6
O11 C32A C33A 105.9(3)
O11 C32A C31A 108.5(3)
C33A C32A C31A 115.0(3)
O11 C32A H32A 109.1
C33A C32A H32A 109.1
C31A C32A H32A 109.1
O13 C31A C30A 111.8(4)
O13 C31A C32A 110.6(3)
C30A C31A C32A 109.2(3)
O13 C31A H31A 108.4
C30A C31A H31A 108.4
C32A C31A H31A 108.4
O12 C33A C32A 112.3(4)
O12 C33A H33C 109.1
C32A C33A H33C 109.1
O12 C33A H33D 109.1
C32A C33A H33D 109.1
H33C C33A H33D 107.9
C4A C5A C6A 117.7(4)
C4A C5A H36 121.1
C6A C5A H36 121.1
O3 C4A C5A 118.3(4)
O3 C4A C9A 119.9(4)
C5A C4A C9A 121.8(4)
C8A C9A C4A 116.8(4)
C8A C9A C3A 120.2(4)
C4A C9A C3A 122.9(4)
C1A C2A O5 120.2(4)
C1A C2A C3A 122.3(4)
O5 C2A C3A 117.5(3)
O6 C22A O5 109.9(3)
O6 C22A C23A 114.4(3)
O5 C22A C23A 106.9(3)
O6 C22A H22A 108.5
O5 C22A H22A 108.5
C23A C22A H22A 108.5
O6 C26A C25A 110.5(3)
O6 C26A C27A 105.1(3)
C25A C26A C27A 112.6(3)
O6 C26A H26A 109.5
C25A C26A H26A 109.5
C27A C26A H26A 109.5
O7 C25A C24A 113.1(3)
O7 C25A C26A 109.1(3)
C24A C25A C26A 108.8(3)
O7 C25A H25A 108.6
C24A C25A H25A 108.6
C26A C25A H25A 108.6
O8 C24A C23A 110.4(3)
O8 C24A C25A 113.5(3)
C23A C24A C25A 110.4(3)
O8 C24A H24A 107.4
C23A C24A H24A 107.5
C25A C24A H24A 107.4
O9 C23A C24A 111.2(3)
O9 C23A C22A 105.8(3)
C24A C23A C22A 111.6(3)
O9 C23A H23A 109.4
C24A C23A H23A 109.4
C22A C23A H23A 109.4
C26A C27A H27F 109.5
C26A C27A H27E 109.5
H27F C27A H27E 109.5
C26A C27A H27D 109.5
H27F C27A H27D 109.5
H27E C27A H27D 109.5
O2 C3A C9A 120.9(4)
O2 C3A C2A 123.4(4)
C9A C3A C2A 115.6(4)
C11A C12A C13A 119.4(4)
C11A C12A H12A 120.3
C13A C12A H12A 120.3
C12A C11A C10A 121.7(4)
C12A C11A H11A 119.2
C10A C11A H11A 119.2
C17A C16A C7A 111.7(4)
C17A C16A H16C 109.3
C7A C16A H16C 109.3
C17A C16A H16D 109.3
C7A C16A H16D 109.3
H16C C16A H16D 107.9
C18A C17A C16A 126.9(4)
C18A C17A H17A 116.6
C16A C17A H17A 116.6
C17A C18A C19A 124.0(4)
C17A C18A C20A 121.7(4)
C19A C18A C20A 114.3(4)
C18A C19A H19D 109.5
C18A C19A H19E 109.5
H19D C19A H19E 109.5
C18A C19A H19F 109.5
H19D C19A H19F 109.5
H19E C19A H19F 109.5
C18A C20A H20D 109.5
C18A C20A H20F 109.5
H20D C20A H20F 109.5
C18A C20A H20E 109.5
H20D C20A H20E 109.5
H20F C20A H20E 109.5
O15 C29A C30A 110.5(3)
O15 C29A C28A 110.8(3)
C30A C29A C28A 109.1(3)
O15 C29A H29A 108.8
C30A C29A H29A 108.8
C28A C29A H29A 108.8
O14 C30A C29A 108.7(3)
O14 C30A C31A 112.6(3)
C29A C30A C31A 111.2(4)
O14 C30A H30A 108.0
C29A C30A H30A 108.0
C31A C30A H30A 108.0
C34A O2S H1S 109.5
C35A C34A O2S 117.5(11)
C35A C34A H34C 107.9
O2S C34A H34C 107.9
C35A C34A H34D 107.9
O2S C34A H34D 107.9
H34C C34A H34D 107.2
C34A C35A H35F 109.5
C34A C35A H35D 109.5
H35F C35A H35D 109.5
C34A C35A H35E 109.5
H35F C35A H35E 109.5
H35D C35A H35E 109.5
C34 O1S H3S 109.4
O1S C34 C35 126.1(15)
O1S C34 H34A 105.8
C35 C34 H34A 105.8
O1S C34 H34B 105.9
C35 C34 H34B 105.8
H34A C34 H34B 106.2
C34 C35 H35B 109.5
C34 C35 H35C 109.5
H35B C35 H35C 109.5
C34 C35 H35A 109.4
H35B C35 H35A 109.5
H35C C35 H35A 109.5
C31 O13A H13 109.5
C33A O12 H12B 109.5

loop_
_geom_bond_atom_site_label_1
_geom_bond_atom_site_label_2
_geom_bond_distance
O6A C22 1.387(5)
O6A C26 1.442(5)
O5A C2 1.382(4)
O5A C22 1.462(5)
O10A C6 1.382(5)
O10A C28 1.412(5)
O11A C28 1.411(5)
O11A C32 1.435(5)
O12A C33 1.410(5)
O12A H6 0.8200
O7A C25 1.417(5)
O7A H2 0.8200
O2A C3 1.265(5)
O3A C4 1.363(5)
O3A H1 0.8200
O14A C30 1.426(4)
O14A H14B 0.8200
O15A C29 1.428(4)
O15A H9 0.8200
O1A C8 1.364(5)
O1A C1 1.387(4)
O4A C13 1.349(5)
O4A C21 1.439(6)
O9A C23 1.434(5)
O9A H9A 0.8200
O8A C24 1.436(5)
O8A H3 0.8200
O4 C13A 1.364(6)
O4 C21A 1.422(7)
O1 C8A 1.365(5)
O1 C1A 1.381(4)
O10 C6A 1.378(4)
O10 C28A 1.399(5)
O11 C28A 1.425(5)
O11 C32A 1.431(5)
O3 C4A 1.367(5)
O3 H1A 0.8200
O5 C2A 1.392(5)
O5 C22A 1.454(5)
O6 C22A 1.388(4)
O6 C26A 1.440(5)
O7 C25A 1.419(5)
O7 H7 0.7021
O8 C24A 1.426(5)
O8 H3A 0.8200
O9 C23A 1.440(5)
O9 H4A 0.8200
O2 C3A 1.259(5)
O15 C29A 1.413(4)
O15 H4 0.8200
O14 C30A 1.424(4)
O14 H8A 0.8200
O13 C31A 1.420(5)
O13 H13B 0.8200
C27 C26 1.523(6)
C27 H27C 0.9600
C27 H27B 0.9600
C27 H27A 0.9600
C26 C25 1.539(6)
C26 H26 0.9800
C22 C23 1.512(5)
C22 H22 0.9800
C2 C1 1.353(5)
C2 C3 1.420(6)
C3 C9 1.440(5)
C9 C8 1.403(5)
C9 C4 1.417(6)
C4 C5 1.386(6)
C5 C6 1.376(6)
C5 H5 0.9300
C6 C7 1.390(6)
C28 C29 1.509(5)
C28 H28 0.9800
C32 C33 1.512(5)
C32 C31 1.526(5)
C32 H32 0.9800
C33 H33A 0.9700
C33 H33B 0.9700
C25 C24 1.511(6)
C25 H25 0.9800
C31 O13A 1.414(5)
C31 C30 1.525(5)
C31 H31 0.9800
C30 C29 1.499(6)
C30 H30 0.9800
C29 H29 0.9800
C7 C8 1.388(5)
C7 C16 1.509(5)
C16 C17 1.487(6)
C16 H16A 0.9700
C16 H16B 0.9700
C17 C18 1.342(6)
C17 H17 0.9300
C18 C19 1.485(6)
C18 C20 1.496(7)
C20 H20C 0.9600
C20 H20B 0.9600
C20 H20A 0.9600
C19 H19A 0.9600
C19 H19B 0.9600
C19 H19C 0.9600
C1 C10 1.477(6)
C10 C15 1.384(6)
C10 C11 1.399(6)
C15 C14 1.382(6)
C15 H15 0.9300
C14 C13 1.372(6)
C14 H14 0.9300
C13 C12 1.378(6)
C21 H21B 0.9600
C21 H21C 0.9600
C21 H21A 0.9600
C12 C11 1.358(6)
C12 H12 0.9300
C11 H11 0.9300
C23 C24 1.502(6)
C23 H23 0.9800
C24 H24 0.9800
C21A H21E 0.9600
C21A H21F 0.9600
C21A H21D 0.9600
C13A C14A 1.362(6)
C13A C12A 1.389(7)
C14A C15A 1.371(6)
C14A H14A 0.9300
C15A C10A 1.397(6)
C15A H15A 0.9300
C10A C11A 1.401(6)
C10A C1A 1.468(6)
C1A C2A 1.335(5)
C8A C7A 1.385(5)
C8A C9A 1.390(5)
C7A C6A 1.397(6)
C7A C16A 1.507(5)
C6A C5A 1.402(5)
C28A C29A 1.516(5)
C28A H28A 0.9800
C32A C33A 1.521(6)
C32A C31A 1.535(5)
C32A H32A 0.9800
C31A C30A 1.510(5)
C31A H31A 0.9800
C33A O12 1.399(5)
C33A H33C 0.9700
C33A H33D 0.9700
C5A C4A 1.387(6)
C5A H36 0.9300
C4A C9A 1.399(6)
C9A C3A 1.436(5)
C2A C3A 1.441(6)
C22A C23A 1.524(5)
C22A H22A 0.9800
C26A C25A 1.526(6)
C26A C27A 1.528(6)
C26A H26A 0.9800
C25A C24A 1.519(5)
C25A H25A 0.9800
C24A C23A 1.508(6)
C24A H24A 0.9800
C23A H23A 0.9800
C27A H27F 0.9600
C27A H27E 0.9600
C27A H27D 0.9600
C12A C11A 1.371(6)
C12A H12A 0.9300
C11A H11A 0.9300
C16A C17A 1.492(6)
C16A H16C 0.9700
C16A H16D 0.9700
C17A C18A 1.327(6)
C17A H17A 0.9300
C18A C19A 1.497(6)
C18A C20A 1.511(7)
C19A H19D 0.9600
C19A H19E 0.9600
C19A H19F 0.9600
C20A H20D 0.9600
C20A H20F 0.9600
C20A H20E 0.9600
C29A C30A 1.507(5)
C29A H29A 0.9800
C30A H30A 0.9800
O2S C34A 1.409(12)
O2S H1S 0.8200
C34A C35A 1.400(12)
C34A H34C 0.9700
C34A H34D 0.9700
C35A H35F 0.9600
C35A H35D 0.9600
C35A H35E 0.9600
O1S C34 1.300(13)
O1S H3S 0.8200
C34 C35 1.449(8)
C34 H34A 0.9700
C34 H34B 0.9700
C35 H35B 0.9600
C35 H35C 0.9600
C35 H35A 0.9600
O13A H13 0.8200
O12 H12B 0.8200

loop_
_geom_torsion_atom_site_label_1
_geom_torsion_atom_site_label_2
_geom_torsion_atom_site_label_3
_geom_torsion_atom_site_label_4
_geom_torsion
C22 O6A C26 C27 -172.0(3)
C22 O6A C26 C25 -50.8(5)
C26 O6A C22 O5A -69.0(4)
C26 O6A C22 C23 49.1(5)
C2 O5A C22 O6A -86.8(4)
C2 O5A C22 C23 150.8(3)
C22 O5A C2 C1 128.4(4)
C22 O5A C2 C3 -54.8(5)
C1 C2 C3 O2A 177.0(4)
O5A C2 C3 O2A 0.3(7)
C1 C2 C3 C9 -3.1(6)
O5A C2 C3 C9 -179.8(4)
O2A C3 C9 C8 -175.8(4)
C2 C3 C9 C8 4.3(6)
O2A C3 C9 C4 3.0(7)
C2 C3 C9 C4 -176.9(4)
C8 C9 C4 O3A -179.4(4)
C3 C9 C4 O3A 1.7(7)
C8 C9 C4 C5 1.8(6)
C3 C9 C4 C5 -177.1(4)
O3A C4 C5 C6 -179.9(4)
C9 C4 C5 C6 -1.1(7)
C4 C5 C6 O10A 177.7(4)
C4 C5 C6 C7 -0.2(7)
C28 O10A C6 C5 16.6(6)
C28 O10A C6 C7 -165.3(4)
C6 O10A C28 O11A -74.5(4)
C6 O10A C28 C29 166.7(3)
C32 O11A C28 O10A 177.3(3)
C32 O11A C28 C29 -65.4(4)
C28 O11A C32 C33 -172.8(3)
C28 O11A C32 C31 62.8(4)
O11A C32 C33 O12A -64.6(4)
C31 C32 C33 O12A 56.8(5)
O6A C26 C25 O7A 171.1(3)
C27 C26 C25 O7A -70.6(5)
O6A C26 C25 C24 52.2(5)
C27 C26 C25 C24 170.5(4)
O11A C32 C31 O13A -178.9(3)
C33 C32 C31 O13A 60.7(5)
O11A C32 C31 C30 -55.7(4)
C33 C32 C31 C30 -176.1(4)
O13A C31 C30 O14A -63.6(4)
C32 C31 C30 O14A 173.1(3)
O13A C31 C30 C29 175.9(3)
C32 C31 C30 C29 52.6(5)
O14A C30 C29 O15A 62.6(4)
C31 C30 C29 O15A -176.0(3)
O14A C30 C29 C28 -175.5(3)
C31 C30 C29 C28 -54.1(4)
O10A C28 C29 O15A -60.1(4)
O11A C28 C29 O15A -178.1(3)
O10A C28 C29 C30 178.2(3)
O11A C28 C29 C30 60.3(5)
C5 C6 C7 C8 0.7(7)
O10A C6 C7 C8 -177.3(4)
C5 C6 C7 C16 -175.2(4)
O10A C6 C7 C16 6.7(6)
C8 C7 C16 C17 -97.3(5)
C6 C7 C16 C17 78.3(5)
C7 C16 C17 C18 -139.9(5)
C16 C17 C18 C19 -2.4(8)
C16 C17 C18 C20 -179.4(5)
C1 O1A C8 C7 178.7(4)
C1 O1A C8 C9 -1.6(6)
C6 C7 C8 O1A 179.7(4)
C16 C7 C8 O1A -4.4(6)
C6 C7 C8 C9 0.1(6)
C16 C7 C8 C9 176.0(4)
C4 C9 C8 O1A 179.1(4)
C3 C9 C8 O1A -2.0(6)
C4 C9 C8 C7 -1.3(6)
C3 C9 C8 C7 177.6(4)
O5A C2 C1 O1A 176.4(3)
C3 C2 C1 O1A -0.4(7)
O5A C2 C1 C10 -2.6(7)
C3 C2 C1 C10 -179.3(4)
C8 O1A C1 C2 2.9(6)
C8 O1A C1 C10 -178.0(3)
C2 C1 C10 C15 25.1(7)
O1A C1 C10 C15 -153.9(4)
C2 C1 C10 C11 -155.0(5)
O1A C1 C10 C11 26.0(6)
C11 C10 C15 C14 0.3(7)
C1 C10 C15 C14 -179.7(4)
C10 C15 C14 C13 0.3(7)
C21 O4A C13 C14 -2.5(8)
C21 O4A C13 C12 178.9(5)
C15 C14 C13 O4A -179.6(5)
C15 C14 C13 C12 -1.0(7)
O4A C13 C12 C11 179.7(5)
C14 C13 C12 C11 1.1(8)
C13 C12 C11 C10 -0.4(8)
C15 C10 C11 C12 -0.3(7)
C1 C10 C11 C12 179.8(5)
O6A C22 C23 O9A 70.3(4)
O5A C22 C23 O9A -168.0(3)
O6A C22 C23 C24 -50.5(5)
O5A C22 C23 C24 71.1(4)
O9A C23 C24 O8A 58.4(4)
C22 C23 C24 O8A 176.3(3)
O9A C23 C24 C25 -62.4(4)
C22 C23 C24 C25 55.5(5)
O7A C25 C24 O8A 63.7(4)
C26 C25 C24 O8A -177.4(3)
O7A C25 C24 C23 -174.8(3)
C26 C25 C24 C23 -55.8(5)
C21A O4 C13A C14A 178.6(6)
C21A O4 C13A C12A -4.7(9)
O4 C13A C14A C15A 179.8(5)
C12A C13A C14A C15A 3.0(8)
C13A C14A C15A C10A -1.1(7)
C14A C15A C10A C11A -0.2(7)
C14A C15A C10A C1A 178.6(4)
C8A O1 C1A C2A 4.4(6)
C8A O1 C1A C10A -176.0(3)
C11A C10A C1A C2A -157.1(5)
C15A C10A C1A C2A 24.1(7)
C11A C10A C1A O1 23.4(5)
C15A C10A C1A O1 -155.4(4)
C1A O1 C8A C7A 179.5(4)
C1A O1 C8A C9A -1.0(6)
O1 C8A C7A C6A 179.5(4)
C9A C8A C7A C6A 0.1(6)
O1 C8A C7A C16A -4.5(6)
C9A C8A C7A C16A 176.0(4)
C28A O10 C6A C7A -173.0(3)
C28A O10 C6A C5A 8.4(6)
C8A C7A C6A O10 -175.9(4)
C16A C7A C6A O10 8.2(6)
C8A C7A C6A C5A 2.7(6)
C16A C7A C6A C5A -173.2(4)
C6A O10 C28A O11 -68.1(4)
C6A O10 C28A C29A 174.1(4)
C32A O11 C28A O10 177.2(3)
C32A O11 C28A C29A -65.6(4)
C28A O11 C32A C33A -171.3(3)
C28A O11 C32A C31A 64.7(4)
O11 C32A C31A O13 179.2(3)
C33A C32A C31A O13 60.9(5)
O11 C32A C31A C30A -57.4(4)
C33A C32A C31A C30A -175.7(4)
O11 C32A C33A O12 -60.7(4)
C31A C32A C33A O12 59.0(5)
O10 C6A C5A C4A 175.9(4)
C7A C6A C5A C4A -2.6(7)
C6A C5A C4A O3 179.9(4)
C6A C5A C4A C9A -0.3(7)
O1 C8A C9A C4A 177.8(4)
C7A C8A C9A C4A -2.7(7)
O1 C8A C9A C3A -4.1(6)
C7A C8A C9A C3A 175.3(4)
O3 C4A C9A C8A -177.5(4)
C5A C4A C9A C8A 2.8(7)
O3 C4A C9A C3A 4.5(7)
C5A C4A C9A C3A -175.2(4)
O1 C1A C2A O5 175.9(4)
C10A C1A C2A O5 -3.5(7)
O1 C1A C2A C3A -2.6(7)
C10A C1A C2A C3A 178.0(4)
C22A O5 C2A C1A 125.4(4)
C22A O5 C2A C3A -56.1(5)
C26A O6 C22A O5 -70.0(4)
C26A O6 C22A C23A 50.3(5)
C2A O5 C22A O6 -109.0(4)
C2A O5 C22A C23A 126.3(3)
C22A O6 C26A C25A -56.0(4)
C22A O6 C26A C27A -177.8(3)
O6 C26A C25A O7 -178.1(3)
C27A C26A C25A O7 -60.8(5)
O6 C26A C25A C24A 58.1(4)
C27A C26A C25A C24A 175.4(4)
O7 C25A C24A O8 57.3(5)
C26A C25A C24A O8 178.7(3)
O7 C25A C24A C23A -178.2(3)
C26A C25A C24A C23A -56.8(4)
O8 C24A C23A O9 59.3(4)
C25A C24A C23A O9 -67.0(4)
O8 C24A C23A C22A 177.1(3)
C25A C24A C23A C22A 50.9(4)
O6 C22A C23A O9 74.0(4)
O5 C22A C23A O9 -164.1(3)
O6 C22A C23A C24A -47.1(5)
O5 C22A C23A C24A 74.8(4)
C8A C9A C3A O2 -177.4(4)
C4A C9A C3A O2 0.6(7)
C8A C9A C3A C2A 5.6(6)
C4A C9A C3A C2A -176.5(4)
C1A C2A C3A O2 -179.3(5)
O5 C2A C3A O2 2.2(7)
C1A C2A C3A C9A -2.3(6)
O5 C2A C3A C9A 179.1(4)
O4 C13A C12A C11A 180.0(5)
C14A C13A C12A C11A -3.5(8)
C13A C12A C11A C10A 2.2(7)
C15A C10A C11A C12A -0.4(7)
C1A C10A C11A C12A -179.3(4)
C8A C7A C16A C17A -78.4(5)
C6A C7A C16A C17A 97.1(5)
C7A C16A C17A C18A -132.9(5)
C16A C17A C18A C19A -1.3(8)
C16A C17A C18A C20A 179.0(5)
O10 C28A C29A O15 -62.6(4)
O11 C28A C29A O15 -179.6(3)
O10 C28A C29A C30A 175.6(3)
O11 C28A C29A C30A 58.5(4)
O15 C29A C30A O14 59.1(4)
C28A C29A C30A O14 -178.9(4)
O15 C29A C30A C31A -176.4(3)
C28A C29A C30A C31A -54.3(4)
O13 C31A C30A O14 -61.1(5)
C32A C31A C30A O14 176.2(4)
O13 C31A C30A C29A 176.5(3)
C32A C31A C30A C29A 53.9(5)
